data_2230329
loop_
_publ_author_name
'Cole, Jacqueline M.'
'Chan, Michael C. W.'
'Gibson, Vernon C.'
'Howard, Judith A. K.'

_publ_section_title
;
 Bis(\m-2-<i>tert</i>-butylphenylimido-1:2\k^2^<i>N</i>:<i>N</i>)chlorido-2\k<i>Cl</i>-(diethyl
 ether-1\k<i>O</i>)(2\h^5^-pentamethylcyclopentadienyl)lithiumtantalum(V)
;
_journal_coeditor_code HB5832
_journal_issue 6
_journal_name_full 'Acta Crystallographica Section E'
_journal_page_first m688
_journal_page_last m689
_journal_paper_doi 10.1107/S1600536811015650
_journal_volume 67
_journal_year 2011
_chemical_formula_iupac '[Li Ta (C10 H15) (C10 H13 N)2 Cl (C4 H10 O)]'
_chemical_formula_moiety 'C34 H51 Cl Li N2 O Ta'
_chemical_formula_sum 'C34 H51 Cl Li N2 O Ta'
_chemical_formula_weight 727.11
_chemical_name_systematic
;
Bis(\m-2-<i>tert</i>-butylphenylimido-1:2\k^2^<i>N</i>:<i>N</i>)chlorido-
2\k<i>Cl</i>-(diethyl ether-1\k<i>O</i>)(2\h^5^-
pentamethylcyclopentadienyl)lithiumtantalum(V)
;
_space_group_IT_number 61
_symmetry_cell_setting orthorhombic
_symmetry_space_group_name_Hall '-P 2ac 2ab'
_symmetry_space_group_name_H-M 'P b c a'
_atom_sites_solution_hydrogens geom
_atom_sites_solution_primary heavy
_atom_sites_solution_secondary difmap
_audit_creation_method SHELXL-97
_cell_angle_alpha 90.00
_cell_angle_beta 90.00
_cell_angle_gamma 90.00
_cell_formula_units_Z 8
_cell_length_a 19.5365(12)
_cell_length_b 16.3544(10)
_cell_length_c 21.3272(13)
_cell_measurement_reflns_used 498
_cell_measurement_temperature 150(2)
_cell_measurement_theta_max 21.05
_cell_measurement_theta_min 3.96
_cell_volume 6814.2(7)
_computing_cell_refinement 'SAINT (Siemens, 1995)'
_computing_data_collection 'SMART (Siemens, 1995)'
_computing_data_reduction 'SAINT (Siemens, 1995)'
_computing_molecular_graphics 'SHELXTL (Sheldrick, 2008) and Mercury (Macrae <i>et al.</i>, 2008)'
_computing_publication_material 'SHELXL93 (Sheldrick, 2008)'
_computing_structure_refinement 'SHELXL93 (Sheldrick, 2008)'
_computing_structure_solution 'SHELXS86 (Sheldrick, 2008)'
_diffrn_ambient_temperature 150(2)
_diffrn_measured_fraction_theta_full 0.990
_diffrn_measured_fraction_theta_max 0.990
_diffrn_measurement_device 'Siemens SMART CCD'
_diffrn_measurement_method \w
_diffrn_radiation_monochromator graphite
_diffrn_radiation_source 'fine-focus sealed tube'
_diffrn_radiation_type MoK\a
_diffrn_radiation_wavelength 0.71073
_diffrn_reflns_av_R_equivalents 0.0597
_diffrn_reflns_av_sigmaI/netI 0.0309
_diffrn_reflns_limit_h_max 21
_diffrn_reflns_limit_h_min -20
_diffrn_reflns_limit_k_max 18
_diffrn_reflns_limit_k_min -17
_diffrn_reflns_limit_l_max 21
_diffrn_reflns_limit_l_min -23
_diffrn_reflns_number 24495
_diffrn_reflns_theta_full 23.25
_diffrn_reflns_theta_max 23.25
_diffrn_reflns_theta_min 1.88
_diffrn_standards_number 0
_exptl_absorpt_coefficient_mu 3.331
_exptl_absorpt_correction_T_max 0.666
_exptl_absorpt_correction_T_min 0.346
_exptl_absorpt_correction_type multi-scan
_exptl_absorpt_process_details '(SADABS; Siemens, 1995)'
_exptl_crystal_colour yellow
_exptl_crystal_density_diffrn 1.417
_exptl_crystal_density_method 'not measured'
_exptl_crystal_description 'rectangular block'
_exptl_crystal_F_000 2960
_exptl_crystal_size_max 0.60
_exptl_crystal_size_mid 0.34
_exptl_crystal_size_min 0.16
_refine_diff_density_max 1.292
_refine_diff_density_min -0.947
_refine_ls_extinction_method none
_refine_ls_goodness_of_fit_ref 1.231
_refine_ls_hydrogen_treatment constr
_refine_ls_matrix_type full
_refine_ls_number_parameters 337
_refine_ls_number_reflns 4848
_refine_ls_number_restraints 1
_refine_ls_restrained_S_all 1.231
_refine_ls_R_factor_all 0.0538
_refine_ls_R_factor_gt 0.0525
_refine_ls_shift/su_max 0.001
_refine_ls_shift/su_mean 0.000
_refine_ls_structure_factor_coef Fsqd
_refine_ls_weighting_details 'calc w=1/[\s^2^(Fo^2^)+(0.0141P)^2^+61.7377P] where P=(Fo^2^+2Fc^2^)/3'
_refine_ls_weighting_scheme calc
_refine_ls_wR_factor_gt 0.1049
_refine_ls_wR_factor_ref 0.1054
_reflns_number_gt 4792
_reflns_number_total 4848
_reflns_threshold_expression I>2\s(I)
_cod_data_source_file hb5832.cif
_cod_data_source_block I
_cod_database_code 2230329
_cod_database_fobs_code 2230329

loop_
_symmetry_equiv_pos_as_xyz
'x, y, z'
'-x+1/2, -y, z+1/2'
'-x, y+1/2, -z+1/2'
'x+1/2, -y+1/2, -z'
'-x, -y, -z'
'x-1/2, y, -z-1/2'
'x, -y-1/2, z-1/2'
'-x-1/2, y-1/2, z'

loop_
_atom_site_type_symbol
_atom_site_label
_atom_site_fract_x
_atom_site_fract_y
_atom_site_fract_z
_atom_site_U_iso_or_equiv
_atom_site_adp_type
_atom_site_calc_flag
_atom_site_refinement_flags
_atom_site_occupancy
_atom_site_symmetry_multiplicity
_atom_site_disorder_assembly
_atom_site_disorder_group
Ta Ta1 0.770702(15) 0.594882(18) -0.131442(14) 0.02547(13) Uani d . 1 1 . .
Cl Cl1 0.76902(10) 0.45343(11) -0.10178(10) 0.0383(5) Uani d . 1 1 . .
C C1 0.8795(4) 0.5664(5) -0.1864(4) 0.0326(18) Uani d . 1 1 . .
C C2 0.8751(4) 0.6522(5) -0.1761(4) 0.035(2) Uani d . 1 1 . .
C C3 0.8178(4) 0.6815(4) -0.2118(4) 0.0323(19) Uani d . 1 1 . .
C C4 0.7888(4) 0.6145(5) -0.2446(3) 0.0315(18) Uani d . 1 1 . .
C C5 0.8262(4) 0.5434(5) -0.2284(3) 0.0294(18) Uani d . 1 1 . .
C C6 0.9339(4) 0.5112(5) -0.1595(4) 0.043(2) Uani d . 1 1 . .
H H6A 0.9639 0.5429 -0.1318 0.052 Uiso calc R 1 1 . .
H H6B 0.9610 0.4876 -0.1937 0.052 Uiso calc R 1 1 . .
H H6C 0.9122 0.4671 -0.1355 0.052 Uiso calc R 1 1 . .
C C7 0.9227(5) 0.7023(6) -0.1368(4) 0.046(2) Uani d . 1 1 . .
H H7A 0.9574 0.6667 -0.1180 0.055 Uiso calc R 1 1 . .
H H7B 0.8968 0.7297 -0.1035 0.055 Uiso calc R 1 1 . .
H H7C 0.9452 0.7435 -0.1631 0.055 Uiso calc R 1 1 . .
C C8 0.7991(5) 0.7695(5) -0.2201(4) 0.045(2) Uani d . 1 1 . .
H H8A 0.8268 0.8032 -0.1919 0.054 Uiso calc R 1 1 . .
H H8B 0.7505 0.7771 -0.2102 0.054 Uiso calc R 1 1 . .
H H8C 0.8076 0.7859 -0.2636 0.054 Uiso calc R 1 1 . .
C C9 0.7304(4) 0.6190(5) -0.2893(4) 0.043(2) Uani d . 1 1 . .
H H9A 0.7203 0.5642 -0.3053 0.051 Uiso calc R 1 1 . .
H H9B 0.7426 0.6550 -0.3243 0.051 Uiso calc R 1 1 . .
H H9C 0.6901 0.6408 -0.2677 0.051 Uiso calc R 1 1 . .
C C10 0.8139(5) 0.4592(5) -0.2540(4) 0.040(2) Uani d . 1 1 . .
H H10A 0.7740 0.4602 -0.2819 0.048 Uiso calc R 1 1 . .
H H10B 0.8054 0.4212 -0.2194 0.048 Uiso calc R 1 1 . .
H H10C 0.8542 0.4412 -0.2776 0.048 Uiso calc R 1 1 . .
N N1 0.7902(3) 0.6469(4) -0.0570(3) 0.0278(14) Uani d . 1 1 . .
C C11 0.8143(4) 0.6997(4) -0.0099(4) 0.0283(17) Uani d . 1 1 . .
C C12 0.8098(4) 0.7845(5) -0.0219(4) 0.0342(19) Uani d . 1 1 . .
H H12A 0.7937 0.8021 -0.0617 0.041 Uiso calc R 1 1 . .
C C13 0.8277(5) 0.8422(5) 0.0214(4) 0.045(2) Uani d . 1 1 . .
H H13A 0.8236 0.8988 0.0121 0.054 Uiso calc R 1 1 . .
C C14 0.8519(5) 0.8165(5) 0.0790(4) 0.048(2) Uani d . 1 1 . .
H H14A 0.8637 0.8556 0.1101 0.057 Uiso calc R 1 1 . .
C C15 0.8590(5) 0.7337(5) 0.0915(4) 0.044(2) Uani d . 1 1 . .
H H15A 0.8765 0.7175 0.1311 0.053 Uiso calc R 1 1 . .
C C16 0.8415(4) 0.6732(5) 0.0483(3) 0.0285(17) Uani d . 1 1 . .
C C17 0.8502(4) 0.5813(5) 0.0649(4) 0.0356(19) Uani d . 1 1 . .
C C18 0.7817(5) 0.5367(5) 0.0635(4) 0.048(2) Uani d . 1 1 . .
H H18A 0.7887 0.4789 0.0739 0.058 Uiso calc R 1 1 . .
H H18B 0.7617 0.5410 0.0215 0.058 Uiso calc R 1 1 . .
H H18C 0.7506 0.5614 0.0942 0.058 Uiso calc R 1 1 . .
C C19 0.9004(5) 0.5425(6) 0.0171(5) 0.051(2) Uani d . 1 1 . .
H H19A 0.9064 0.4844 0.0269 0.061 Uiso calc R 1 1 . .
H H19B 0.9447 0.5704 0.0196 0.061 Uiso calc R 1 1 . .
H H19C 0.8818 0.5482 -0.0253 0.061 Uiso calc R 1 1 . .
C C20 0.8814(5) 0.5694(6) 0.1295(4) 0.053(3) Uani d . 1 1 . .
H H20A 0.8863 0.5109 0.1381 0.064 Uiso calc R 1 1 . .
H H20B 0.8516 0.5943 0.1612 0.064 Uiso calc R 1 1 . .
H H20C 0.9266 0.5955 0.1310 0.064 Uiso calc R 1 1 . .
N N2 0.6791(3) 0.6225(4) -0.1398(3) 0.0286(14) Uani d . 1 1 . .
C C21 0.6174(4) 0.6516(5) -0.1624(3) 0.0291(17) Uani d . 1 1 . .
C C22 0.6147(4) 0.7345(5) -0.1801(4) 0.039(2) Uani d . 1 1 . .
H H22A 0.6547 0.7670 -0.1757 0.047 Uiso calc R 1 1 . .
C C23 0.5558(5) 0.7708(5) -0.2039(4) 0.044(2) Uani d . 1 1 . .
H H23A 0.5560 0.8267 -0.2161 0.052 Uiso calc R 1 1 . .
C C24 0.4974(5) 0.7246(6) -0.2094(4) 0.042(2) Uani d . 1 1 . .
H H24A 0.4567 0.7481 -0.2259 0.051 Uiso calc R 1 1 . .
C C25 0.4985(4) 0.6440(5) -0.1908(4) 0.037(2) Uani d . 1 1 . .
H H25A 0.4575 0.6131 -0.1947 0.044 Uiso calc R 1 1 . .
C C26 0.5559(4) 0.6054(5) -0.1667(3) 0.0301(18) Uani d . 1 1 . .
C C27 0.5531(4) 0.5142(5) -0.1470(4) 0.037(2) Uani d . 1 1 . .
C C28 0.4805(5) 0.4798(6) -0.1530(5) 0.055(3) Uani d . 1 1 . .
H H28A 0.4497 0.5102 -0.1252 0.066 Uiso calc R 1 1 . .
H H28B 0.4805 0.4219 -0.1411 0.066 Uiso calc R 1 1 . .
H H28C 0.4649 0.4853 -0.1965 0.066 Uiso calc R 1 1 . .
C C29 0.5753(5) 0.5038(5) -0.0792(4) 0.046(2) Uani d . 1 1 . .
H H29A 0.6217 0.5256 -0.0739 0.055 Uiso calc R 1 1 . .
H H29B 0.5748 0.4456 -0.0682 0.055 Uiso calc R 1 1 . .
H H29C 0.5437 0.5336 -0.0517 0.055 Uiso calc R 1 1 . .
C C30 0.5987(5) 0.4636(5) -0.1916(5) 0.049(2) Uani d . 1 1 . .
H H30A 0.6460 0.4836 -0.1892 0.059 Uiso calc R 1 1 . .
H H30B 0.5819 0.4693 -0.2347 0.059 Uiso calc R 1 1 . .
H H30C 0.5973 0.4059 -0.1792 0.059 Uiso calc R 1 1 . .
Li Li1 0.6892(8) 0.6800(10) -0.0542(7) 0.049(4) Uani d . 1 1 . .
O O1 0.6296(6) 0.7269(7) 0.0070(6) 0.124(4) Uiso d D 1 1 . .
C C50 0.6498(19) 0.759(2) 0.0679(18) 0.256(15) Uiso d . 1 1 . .
H H50A 0.6991 0.7731 0.0673 0.308 Uiso calc R 1 1 . .
H H50B 0.6237 0.8095 0.0770 0.308 Uiso calc R 1 1 . .
C C51 0.6380(13) 0.7041(15) 0.1120(12) 0.183(10) Uiso d . 1 1 . .
H H51A 0.6590 0.7220 0.1514 0.274 Uiso calc R 1 1 . .
H H51B 0.6576 0.6515 0.0994 0.274 Uiso calc R 1 1 . .
H H51C 0.5885 0.6980 0.1180 0.274 Uiso calc R 1 1 . .
C C61 0.5323(12) 0.7245(14) -0.0022(11) 0.179(9) Uiso d . 1 1 . .
H H61A 0.4853 0.7428 -0.0098 0.269 Uiso calc R 1 1 . .
H H61B 0.5371 0.7075 0.0417 0.269 Uiso calc R 1 1 . .
H H61C 0.5428 0.6782 -0.0297 0.269 Uiso calc R 1 1 . .
C C60 0.5824(19) 0.795(2) -0.016(2) 0.33(2) Uiso d D 1 1 . .
H H60A 0.5873 0.8105 -0.0605 0.398 Uiso calc R 1 1 . .
H H60B 0.5785 0.8432 0.0122 0.398 Uiso calc R 1 1 . .

loop_
_atom_site_aniso_label
_atom_site_aniso_U_11
_atom_site_aniso_U_22
_atom_site_aniso_U_33
_atom_site_aniso_U_12
_atom_site_aniso_U_13
_atom_site_aniso_U_23
Ta1 0.02539(19) 0.02426(18) 0.02676(19) -0.00208(13) -0.00071(13) 0.00144(13)
Cl1 0.0452(12) 0.0255(10) 0.0441(11) 0.0005(9) 0.0013(10) 0.0065(9)
C1 0.027(4) 0.040(5) 0.031(4) -0.003(4) 0.004(4) -0.005(4)
C2 0.036(5) 0.041(5) 0.029(4) -0.014(4) 0.012(4) -0.004(4)
C3 0.041(5) 0.022(4) 0.034(4) -0.009(4) 0.011(4) 0.002(3)
C4 0.037(5) 0.036(4) 0.022(4) -0.006(4) 0.003(3) 0.002(3)
C5 0.028(4) 0.034(4) 0.026(4) -0.004(3) 0.005(3) -0.005(3)
C6 0.030(5) 0.050(5) 0.050(5) 0.005(4) 0.006(4) -0.005(4)
C7 0.037(5) 0.052(6) 0.048(5) -0.015(4) 0.014(4) -0.012(4)
C8 0.059(6) 0.030(4) 0.046(5) -0.009(4) 0.016(5) 0.005(4)
C9 0.049(6) 0.041(5) 0.038(5) 0.000(4) -0.007(4) -0.002(4)
C10 0.040(5) 0.036(4) 0.045(5) 0.003(4) 0.003(4) -0.009(4)
N1 0.026(3) 0.025(3) 0.032(4) 0.000(3) 0.005(3) 0.005(3)
C11 0.029(4) 0.023(4) 0.033(4) 0.001(3) 0.003(4) 0.001(3)
C12 0.045(5) 0.030(4) 0.027(4) 0.000(4) -0.001(4) 0.001(3)
C13 0.059(6) 0.033(5) 0.042(5) -0.004(4) -0.006(5) -0.003(4)
C14 0.053(6) 0.042(5) 0.047(6) -0.005(4) -0.001(5) -0.017(4)
C15 0.047(5) 0.047(5) 0.039(5) 0.004(4) -0.011(4) -0.001(4)
C16 0.024(4) 0.038(4) 0.024(4) 0.001(3) -0.004(3) 0.001(3)
C17 0.042(5) 0.037(5) 0.027(4) 0.012(4) -0.010(4) 0.002(4)
C18 0.066(6) 0.041(5) 0.038(5) -0.005(5) -0.007(5) 0.011(4)
C19 0.049(6) 0.042(5) 0.062(6) 0.015(5) -0.008(5) 0.005(5)
C20 0.062(6) 0.055(6) 0.042(5) 0.013(5) -0.016(5) 0.006(4)
N2 0.029(4) 0.020(3) 0.037(4) 0.000(3) -0.005(3) 0.005(3)
C21 0.024(4) 0.037(4) 0.027(4) 0.001(3) -0.002(3) -0.001(3)
C22 0.034(5) 0.032(5) 0.052(5) -0.003(4) -0.006(4) -0.001(4)
C23 0.051(6) 0.034(5) 0.047(5) 0.011(4) -0.003(4) 0.004(4)
C24 0.035(5) 0.054(6) 0.039(5) 0.012(4) -0.010(4) -0.002(4)
C25 0.026(4) 0.047(5) 0.037(5) -0.001(4) -0.001(4) -0.009(4)
C26 0.028(4) 0.037(5) 0.025(4) 0.000(4) 0.004(3) -0.004(3)
C27 0.032(5) 0.034(5) 0.045(5) -0.009(4) 0.001(4) 0.005(4)
C28 0.040(5) 0.046(6) 0.079(7) -0.011(4) 0.000(5) 0.004(5)
C29 0.045(5) 0.042(5) 0.051(6) -0.004(4) 0.010(5) 0.008(4)
C30 0.045(6) 0.038(5) 0.063(6) -0.001(4) 0.000(5) -0.007(4)
Li1 0.035(8) 0.069(10) 0.045(9) 0.012(7) 0.000(7) -0.011(8)

loop_
_atom_type_symbol
_atom_type_description
_atom_type_scat_dispersion_real
_atom_type_scat_dispersion_imag
_atom_type_scat_source
C C 0.0033 0.0016 'International Tables Vol C Tables 4.2.6.8 and 6.1.1.4'
N N 0.0061 0.0033 'International Tables Vol C Tables 4.2.6.8 and 6.1.1.4'
Ta Ta -0.7052 6.5227 'International Tables Vol C Tables 4.2.6.8 and 6.1.1.4'
Cl Cl 0.1484 0.1585 'International Tables Vol C Tables 4.2.6.8 and 6.1.1.4'
O O 0.0106 0.0060 'International Tables Vol C Tables 4.2.6.8 and 6.1.1.4'
Li Li -0.0003 0.0001 'International Tables Vol C Tables 4.2.6.8 and 6.1.1.4'
H H 0.0000 0.0000 'International Tables Vol C Tables 4.2.6.8 and 6.1.1.4'

loop_
_geom_angle_atom_site_label_1
_geom_angle_atom_site_label_2
_geom_angle_atom_site_label_3
_geom_angle_site_symmetry_1
_geom_angle_site_symmetry_3
_geom_angle
_geom_angle_publ_flag
N1 Ta1 N2 . . 99.8(3) ?
N1 Ta1 Cl1 . . 102.76(19) ?
N2 Ta1 Cl1 . . 104.27(18) ?
N1 Ta1 C3 . . 105.3(3) ?
N2 Ta1 C3 . . 99.1(3) ?
Cl1 Ta1 C3 . . 139.54(19) ?
N1 Ta1 C2 . . 89.2(3) ?
N2 Ta1 C2 . . 132.6(3) ?
Cl1 Ta1 C2 . . 119.0(2) ?
C3 Ta1 C2 . . 34.5(3) ?
N1 Ta1 C4 . . 139.1(3) ?
N2 Ta1 C4 . . 90.8(3) ?
Cl1 Ta1 C4 . . 112.73(18) ?
C3 Ta1 C4 . . 33.9(3) ?
C2 Ta1 C4 . . 56.4(3) ?
N1 Ta1 C1 . . 108.5(3) ?
N2 Ta1 C1 . . 146.2(3) ?
Cl1 Ta1 C1 . . 87.41(19) ?
C3 Ta1 C1 . . 56.3(3) ?
C2 Ta1 C1 . . 33.7(3) ?
C4 Ta1 C1 . . 55.7(3) ?
N1 Ta1 C5 . . 141.7(3) ?
N2 Ta1 C5 . . 115.1(3) ?
Cl1 Ta1 C5 . . 84.18(19) ?
C3 Ta1 C5 . . 55.9(3) ?
C2 Ta1 C5 . . 55.9(3) ?
C4 Ta1 C5 . . 33.3(3) ?
C1 Ta1 C5 . . 33.4(2) ?
N1 Ta1 Li1 . . 49.7(4) ?
N2 Ta1 Li1 . . 50.1(4) ?
Cl1 Ta1 Li1 . . 109.3(4) ?
C3 Ta1 Li1 . . 111.0(4) ?
C2 Ta1 Li1 . . 122.5(4) ?
C4 Ta1 Li1 . . 128.3(4) ?
C1 Ta1 Li1 . . 154.2(4) ?
C5 Ta1 Li1 . . 161.4(4) ?
C2 C1 C5 . . 108.1(7) ?
C2 C1 C6 . . 125.2(7) ?
C5 C1 C6 . . 126.6(7) ?
C2 C1 Ta1 . . 71.9(4) ?
C5 C1 Ta1 . . 73.7(4) ?
C6 C1 Ta1 . . 122.6(5) ?
C1 C2 C3 . . 107.2(7) ?
C1 C2 C7 . . 126.0(8) ?
C3 C2 C7 . . 126.8(8) ?
C1 C2 Ta1 . . 74.5(4) ?
C3 C2 Ta1 . . 71.5(4) ?
C7 C2 Ta1 . . 120.7(5) ?
C4 C3 C2 . . 108.4(7) ?
C4 C3 C8 . . 126.0(8) ?
C2 C3 C8 . . 125.1(7) ?
C4 C3 Ta1 . . 75.2(4) ?
C2 C3 Ta1 . . 74.0(4) ?
C8 C3 Ta1 . . 123.9(6) ?
C5 C4 C3 . . 107.9(7) ?
C5 C4 C9 . . 126.4(7) ?
C3 C4 C9 . . 125.7(7) ?
C5 C4 Ta1 . . 74.2(4) ?
C3 C4 Ta1 . . 71.0(4) ?
C9 C4 Ta1 . . 121.7(5) ?
C4 C5 C1 . . 108.4(7) ?
C4 C5 C10 . . 125.5(7) ?
C1 C5 C10 . . 126.1(7) ?
C4 C5 Ta1 . . 72.5(4) ?
C1 C5 Ta1 . . 72.9(4) ?
C10 C5 Ta1 . . 123.0(5) ?
C1 C6 H6A . . 109.5 ?
C1 C6 H6B . . 109.5 ?
H6A C6 H6B . . 109.5 ?
C1 C6 H6C . . 109.5 ?
H6A C6 H6C . . 109.5 ?
H6B C6 H6C . . 109.5 ?
C2 C7 H7A . . 109.5 ?
C2 C7 H7B . . 109.5 ?
H7A C7 H7B . . 109.5 ?
C2 C7 H7C . . 109.5 ?
H7A C7 H7C . . 109.5 ?
H7B C7 H7C . . 109.5 ?
C3 C8 H8A . . 109.5 ?
C3 C8 H8B . . 109.5 ?
H8A C8 H8B . . 109.5 ?
C3 C8 H8C . . 109.5 ?
H8A C8 H8C . . 109.5 ?
H8B C8 H8C . . 109.5 ?
C4 C9 H9A . . 109.5 ?
C4 C9 H9B . . 109.5 ?
H9A C9 H9B . . 109.5 ?
C4 C9 H9C . . 109.5 ?
H9A C9 H9C . . 109.5 ?
H9B C9 H9C . . 109.5 ?
C5 C10 H10A . . 109.5 ?
C5 C10 H10B . . 109.5 ?
H10A C10 H10B . . 109.5 ?
C5 C10 H10C . . 109.5 ?
H10A C10 H10C . . 109.5 ?
H10B C10 H10C . . 109.5 ?
C11 N1 Ta1 . . 165.7(5) ?
C11 N1 Li1 . . 98.1(6) ?
Ta1 N1 Li1 . . 87.0(5) ?
N1 C11 C12 . . 116.9(7) ?
N1 C11 C16 . . 124.3(6) ?
C12 C11 C16 . . 118.8(7) ?
N1 C11 Li1 . . 50.1(5) ?
C12 C11 Li1 . . 89.8(6) ?
C16 C11 Li1 . . 128.5(6) ?
C13 C12 C11 . . 122.6(8) ?
C13 C12 H12A . . 118.7 ?
C11 C12 H12A . . 118.7 ?
C12 C13 C14 . . 118.6(8) ?
C12 C13 H13A . . 120.7 ?
C14 C13 H13A . . 120.7 ?
C13 C14 C15 . . 120.1(8) ?
C13 C14 H14A . . 120.0 ?
C15 C14 H14A . . 120.0 ?
C14 C15 C16 . . 122.8(8) ?
C14 C15 H15A . . 118.6 ?
C16 C15 H15A . . 118.6 ?
C15 C16 C11 . . 117.0(7) ?
C15 C16 C17 . . 120.6(7) ?
C11 C16 C17 . . 122.4(7) ?
C20 C17 C18 . . 108.0(7) ?
C20 C17 C19 . . 106.9(7) ?
C18 C17 C19 . . 110.3(7) ?
C20 C17 C16 . . 112.0(7) ?
C18 C17 C16 . . 111.2(7) ?
C19 C17 C16 . . 108.4(7) ?
C17 C18 H18A . . 109.5 ?
C17 C18 H18B . . 109.5 ?
H18A C18 H18B . . 109.5 ?
C17 C18 H18C . . 109.5 ?
H18A C18 H18C . . 109.5 ?
H18B C18 H18C . . 109.5 ?
C17 C19 H19A . . 109.5 ?
C17 C19 H19B . . 109.5 ?
H19A C19 H19B . . 109.5 ?
C17 C19 H19C . . 109.5 ?
H19A C19 H19C . . 109.5 ?
H19B C19 H19C . . 109.5 ?
C17 C20 H20A . . 109.5 ?
C17 C20 H20B . . 109.5 ?
H20A C20 H20B . . 109.5 ?
C17 C20 H20C . . 109.5 ?
H20A C20 H20C . . 109.5 ?
H20B C20 H20C . . 109.5 ?
C21 N2 Ta1 . . 163.4(5) ?
C21 N2 Li1 . . 103.6(6) ?
Ta1 N2 Li1 . . 86.2(5) ?
N2 C21 C22 . . 117.3(7) ?
N2 C21 C26 . . 125.1(7) ?
C22 C21 C26 . . 117.5(7) ?
N2 C21 Li1 . . 47.0(5) ?
C22 C21 Li1 . . 94.7(6) ?
C26 C21 Li1 . . 125.2(6) ?
C23 C22 C21 . . 122.7(8) ?
C23 C22 H22A . . 118.7 ?
C21 C22 H22A . . 118.7 ?
C24 C23 C22 . . 119.0(8) ?
C24 C23 H23A . . 120.5 ?
C22 C23 H23A . . 120.5 ?
C23 C24 C25 . . 119.2(8) ?
C23 C24 H24A . . 120.4 ?
C25 C24 H24A . . 120.4 ?
C24 C25 C26 . . 123.7(8) ?
C24 C25 H25A . . 118.1 ?
C26 C25 H25A . . 118.1 ?
C25 C26 C21 . . 117.8(7) ?
C25 C26 C27 . . 120.6(7) ?
C21 C26 C27 . . 121.6(7) ?
C29 C27 C28 . . 107.6(7) ?
C29 C27 C30 . . 111.2(7) ?
C28 C27 C30 . . 106.7(7) ?
C29 C27 C26 . . 110.8(7) ?
C28 C27 C26 . . 111.3(7) ?
C30 C27 C26 . . 109.2(7) ?
C27 C28 H28A . . 109.5 ?
C27 C28 H28B . . 109.5 ?
H28A C28 H28B . . 109.5 ?
C27 C28 H28C . . 109.5 ?
H28A C28 H28C . . 109.5 ?
H28B C28 H28C . . 109.5 ?
C27 C29 H29A . . 109.5 ?
C27 C29 H29B . . 109.5 ?
H29A C29 H29B . . 109.5 ?
C27 C29 H29C . . 109.5 ?
H29A C29 H29C . . 109.5 ?
H29B C29 H29C . . 109.5 ?
C27 C30 H30A . . 109.5 ?
C27 C30 H30B . . 109.5 ?
H30A C30 H30B . . 109.5 ?
C27 C30 H30C . . 109.5 ?
H30A C30 H30C . . 109.5 ?
H30B C30 H30C . . 109.5 ?
O1 Li1 N1 . . 135.5(9) ?
O1 Li1 N2 . . 136.9(9) ?
N1 Li1 N2 . . 86.9(6) ?
O1 Li1 C11 . . 105.7(8) ?
N1 Li1 C11 . . 31.8(3) ?
N2 Li1 C11 . . 117.4(7) ?
O1 Li1 Ta1 . . 172.1(10) ?
N1 Li1 Ta1 . . 43.3(3) ?
N2 Li1 Ta1 . . 43.6(3) ?
C11 Li1 Ta1 . . 74.5(4) ?
O1 Li1 C21 . . 109.4(7) ?
N1 Li1 C21 . . 115.1(7) ?
N2 Li1 C21 . . 29.4(3) ?
C11 Li1 C21 . . 142.7(6) ?
Ta1 Li1 C21 . . 72.5(4) ?
C50 O1 C60 . . 101(2) ?
C50 O1 Li1 . . 126.2(18) ?
C60 O1 Li1 . . 116.3(19) ?
C51 C50 O1 . . 110(3) ?
C51 C50 H50A . . 109.7 ?
O1 C50 H50A . . 109.7 ?
C51 C50 H50B . . 109.7 ?
O1 C50 H50B . . 109.7 ?
H50A C50 H50B . . 108.2 ?
C50 C51 H51A . . 109.5 ?
C50 C51 H51B . . 109.5 ?
H51A C51 H51B . . 109.5 ?
C50 C51 H51C . . 109.5 ?
H51A C51 H51C . . 109.5 ?
H51B C51 H51C . . 109.5 ?
C60 C61 H61A . . 109.5 ?
C60 C61 H61B . . 109.5 ?
H61A C61 H61B . . 109.5 ?
C60 C61 H61C . . 109.5 ?
H61A C61 H61C . . 109.5 ?
H61B C61 H61C . . 109.5 ?
O1 C60 C61 . . 77.0(18) ?
O1 C60 H60A . . 115.7 ?
C61 C60 H60A . . 115.7 ?
O1 C60 H60B . . 115.7 ?
C61 C60 H60B . . 115.7 ?
H60A C60 H60B . . 112.7 ?

loop_
_geom_bond_atom_site_label_1
_geom_bond_atom_site_label_2
_geom_bond_site_symmetry_2
_geom_bond_distance
_geom_bond_publ_flag
Ta1 N1 . 1.842(6) y
Ta1 N2 . 1.854(6) y
Ta1 Cl1 . 2.3985(19) y
Ta1 C3 . 2.405(7) ?
Ta1 C2 . 2.438(8) ?
Ta1 C4 . 2.460(7) ?
Ta1 C1 . 2.472(8) ?
Ta1 C5 . 2.481(7) ?
Ta1 Li1 . 2.681(15) n
C1 C2 . 1.422(11) ?
C1 C5 . 1.423(11) ?
C1 C6 . 1.507(11) ?
C2 C3 . 1.435(12) ?
C2 C7 . 1.499(11) ?
C3 C4 . 1.417(11) ?
C3 C8 . 1.496(11) ?
C4 C5 . 1.416(11) ?
C4 C9 . 1.488(11) ?
C5 C10 . 1.502(11) ?
C6 H6A . 0.9800 ?
C6 H6B . 0.9800 ?
C6 H6C . 0.9800 ?
C7 H7A . 0.9800 ?
C7 H7B . 0.9800 ?
C7 H7C . 0.9800 ?
C8 H8A . 0.9800 ?
C8 H8B . 0.9800 ?
C8 H8C . 0.9800 ?
C9 H9A . 0.9800 ?
C9 H9B . 0.9800 ?
C9 H9C . 0.9800 ?
C10 H10A . 0.9800 ?
C10 H10B . 0.9800 ?
C10 H10C . 0.9800 ?
N1 C11 . 1.405(10) ?
Li1 N1 . 2.048(16) y
Li1 N2 . 2.062(16) y
Li1 O1 . 1.910(19) y
C11 C12 . 1.412(10) ?
C11 C16 . 1.418(10) ?
C11 Li1 . 2.641(17) ?
C12 C13 . 1.366(11) ?
C12 H12A . 0.9500 ?
C13 C14 . 1.382(13) ?
C13 H13A . 0.9500 ?
C14 C15 . 1.387(12) ?
C14 H14A . 0.9500 ?
C15 C16 . 1.394(11) ?
C15 H15A . 0.9500 ?
C16 C17 . 1.554(11) ?
C17 C20 . 1.521(11) ?
C17 C18 . 1.526(12) ?
C17 C19 . 1.549(12) ?
C18 H18A . 0.9800 ?
C18 H18B . 0.9800 ?
C18 H18C . 0.9800 ?
C19 H19A . 0.9800 ?
C19 H19B . 0.9800 ?
C19 H19C . 0.9800 ?
C20 H20A . 0.9800 ?
C20 H20B . 0.9800 ?
C20 H20C . 0.9800 ?
N2 C21 . 1.383(10) ?
C21 C22 . 1.409(11) ?
C21 C26 . 1.422(10) ?
C21 Li1 . 2.740(17) ?
C22 C23 . 1.389(12) ?
C22 H22A . 0.9500 ?
C23 C24 . 1.374(12) ?
C23 H23A . 0.9500 ?
C24 C25 . 1.378(12) ?
C24 H24A . 0.9500 ?
C25 C26 . 1.386(11) ?
C25 H25A . 0.9500 ?
C26 C27 . 1.551(11) ?
C27 C29 . 1.521(12) ?
C27 C28 . 1.531(12) ?
C27 C30 . 1.543(12) ?
C28 H28A . 0.9800 ?
C28 H28B . 0.9800 ?
C28 H28C . 0.9800 ?
C29 H29A . 0.9800 ?
C29 H29B . 0.9800 ?
C29 H29C . 0.9800 ?
C30 H30A . 0.9800 ?
C30 H30B . 0.9800 ?
C30 H30C . 0.9800 ?
O1 C50 . 1.46(3) ?
O1 C60 . 1.527(18) ?
C50 C51 . 1.32(3) ?
C50 H50A . 0.9900 ?
C50 H50B . 0.9900 ?
C51 H51A . 0.9800 ?
C51 H51B . 0.9800 ?
C51 H51C . 0.9800 ?
C61 C60 . 1.54(4) ?
C61 H61A . 0.9800 ?
C61 H61B . 0.9800 ?
C61 H61C . 0.9800 ?
C60 H60A . 0.9900 ?
C60 H60B . 0.9900 ?

loop_
_geom_hbond_atom_site_label_D
_geom_hbond_atom_site_label_H
_geom_hbond_atom_site_label_A
_geom_hbond_site_symmetry_A
_geom_hbond_distance_DH
_geom_hbond_distance_HA
_geom_hbond_distance_DA
_geom_hbond_angle_DHA
C12 H12A Cl1 8_765 0.95 2.89 3.593(8) 132
